data_7031236
loop_
_publ_author_name
'Wang, Xiu-Li'
'Luan, Jian'
'Lin, Hong-Yan'
'Le, Mao'
'Liu, Guo-Cheng'

_publ_section_title
;
 The various architectures and properties of a series of coordination
 polymers tuned by the central metals.
;
_journal_issue 21
_journal_name_full 'Dalton transactions (Cambridge, England : 2003)'
_journal_page_first 8072
_journal_page_last 8082
_journal_paper_doi 10.1039/c4dt00064a
_journal_volume 43
_journal_year 2014
_chemical_formula_sum 'C26 H30 N4 Ni O9'
_chemical_formula_weight 601.25
_chemical_name_systematic
; 
 ? 
;
_space_group_IT_number 2
_symmetry_cell_setting triclinic
_symmetry_space_group_name_Hall '-P 1'
_symmetry_space_group_name_H-M 'P -1'
_atom_sites_solution_hydrogens geom
_atom_sites_solution_primary direct
_atom_sites_solution_secondary difmap
_audit_creation_method SHELXL-97
_cell_angle_alpha 76.1920(10)
_cell_angle_beta 85.5170(10)
_cell_angle_gamma 72.7230(10)
_cell_formula_units_Z 2
_cell_length_a 8.7723(3)
_cell_length_b 12.7797(5)
_cell_length_c 13.4540(5)
_cell_measurement_reflns_used 5708
_cell_measurement_temperature 296(2)
_cell_measurement_theta_max 25.00
_cell_measurement_theta_min 1.56
_cell_volume 1398.57(9)
_computing_cell_refinement 'SMART (Bruker, 2001)'
_computing_data_collection 'SMART (Bruker, 2001)'
_computing_data_reduction 'SAINT+ (Bruker, 1999)'
_computing_molecular_graphics 'PLATON (Spek, 2003)'
_computing_publication_material 'SHELXTL (1998)'
_computing_structure_refinement 'SHELXL-97 (Sheldrick, 2008)'
_computing_structure_solution 'SHELXS-97 (Sheldrick, 2008)'
_diffrn_ambient_temperature 296(2)
_diffrn_measured_fraction_theta_full 0.991
_diffrn_measured_fraction_theta_max 0.991
_diffrn_radiation_monochromator graphite
_diffrn_radiation_source 'fine-focus sealed tube'
_diffrn_radiation_type MoK\a
_diffrn_radiation_wavelength 0.71073
_diffrn_reflns_av_R_equivalents 0.0083
_diffrn_reflns_av_unetI/netI 0.0152
_diffrn_reflns_limit_h_max 10
_diffrn_reflns_limit_h_min -9
_diffrn_reflns_limit_k_max 15
_diffrn_reflns_limit_k_min -13
_diffrn_reflns_limit_l_max 15
_diffrn_reflns_limit_l_min -15
_diffrn_reflns_number 7121
_diffrn_reflns_theta_full 25.00
_diffrn_reflns_theta_max 25.00
_diffrn_reflns_theta_min 1.56
_exptl_absorpt_coefficient_mu 0.752
_exptl_absorpt_correction_T_max 0.860
_exptl_absorpt_correction_T_min 0.841
_exptl_absorpt_correction_type multi-scan
_exptl_absorpt_process_details SADABS
_exptl_crystal_colour GREEN
_exptl_crystal_density_diffrn 1.428
_exptl_crystal_density_method 'not measured'
_exptl_crystal_description BLOCK
_exptl_crystal_F_000 628
_exptl_crystal_size_max 0.23
_exptl_crystal_size_mid 0.21
_exptl_crystal_size_min 0.20
_refine_diff_density_max 1.392
_refine_diff_density_min -0.544
_refine_diff_density_rms 0.071
_refine_ls_extinction_method none
_refine_ls_goodness_of_fit_ref 1.063
_refine_ls_hydrogen_treatment constr
_refine_ls_matrix_type full
_refine_ls_number_parameters 368
_refine_ls_number_reflns 4882
_refine_ls_number_restraints 0
_refine_ls_restrained_S_all 1.063
_refine_ls_R_factor_all 0.0472
_refine_ls_R_factor_gt 0.0436
_refine_ls_shift/su_max 0.003
_refine_ls_shift/su_mean 0.000
_refine_ls_structure_factor_coef Fsqd
_refine_ls_weighting_details 'calc w=1/[\s^2^(Fo^2^)+(0.0649P)^2^+2.2850P] where P=(Fo^2^+2Fc^2^)/3'
_refine_ls_weighting_scheme calc
_refine_ls_wR_factor_gt 0.1249
_refine_ls_wR_factor_ref 0.1273
_reflns_number_gt 4429
_reflns_number_total 4882
_reflns_threshold_expression >2sigma(I)
_cod_data_source_file c4dt00064a2.cif
_cod_data_source_block lj-2
_cod_depositor_comments
;
The following automatic conversions were performed:

'_symmetry_cell_setting' value 'Triclinic' changed to 'triclinic'
according to
/usr/data/users/saulius/crontab/automatic-downloads/current/RSC/lib/dictionaries/cif_core.dic
dictionary named 'cif_core.dic' version 2.4.2 from 2011-04-26.

Automatic conversion script
Id: cif_fix_values 2281 2013-09-26 08:29:07Z andrius 
;
_cod_database_code 7031236

loop_
_symmetry_equiv_pos_as_xyz
'x, y, z'
'-x, -y, -z'

loop_
_atom_site_label
_atom_site_type_symbol
_atom_site_fract_x
_atom_site_fract_y
_atom_site_fract_z
_atom_site_U_iso_or_equiv
_atom_site_adp_type
_atom_site_occupancy
_atom_site_symmetry_multiplicity
_atom_site_calc_flag
_atom_site_refinement_flags
_atom_site_disorder_assembly
_atom_site_disorder_group
Ni1 Ni 0.0000 0.5000 0.5000 0.02075(15) Uani 1 2 d S . .
O1 O 0.9490(3) 0.35989(16) 0.09066(15) 0.0335(5) Uani 1 1 d . . .
N1 N 0.2398(3) 0.47103(19) 0.44706(18) 0.0276(5) Uani 1 1 d . . .
C1 C 0.3350(4) 0.3700(3) 0.4391(3) 0.0356(7) Uani 1 1 d . . .
H1A H 0.3000 0.3069 0.4656 0.043 Uiso 1 1 calc R . .
O1W O -0.0620(2) 0.60207(16) 0.35896(15) 0.0292(4) Uani 1 1 d . . .
H1WA H -0.0232 0.6545 0.3273 0.035 Uiso 1 1 d R . .
H1WB H -0.1501 0.6115 0.3310 0.035 Uiso 1 1 d R . .
Ni2 Ni 1.0000 0.5000 0.0000 0.02894(16) Uani 1 2 d S . .
O2 O 0.9287(3) 0.39363(18) 0.24675(16) 0.0451(6) Uani 1 1 d . . .
N2 N 0.7463(3) 0.5864(2) -0.0246(2) 0.0364(6) Uani 1 1 d . A .
C2 C 0.4841(4) 0.3562(3) 0.3927(3) 0.0422(8) Uani 1 1 d . . .
H2A H 0.5471 0.2849 0.3875 0.051 Uiso 1 1 calc R . .
O2W O -0.0192(3) 0.36601(16) 0.44737(15) 0.0305(5) Uani 1 1 d . . .
H2WA H 0.0069 0.3634 0.3856 0.037 Uiso 1 1 d R . .
H2WB H -0.0346 0.3034 0.4772 0.037 Uiso 1 1 d R . .
O3 O 1.0201(4) -0.2046(2) 0.3197(2) 0.0582(8) Uani 1 1 d . . .
N3 N 0.4034(3) 0.7560(2) 0.3253(2) 0.0355(6) Uani 1 1 d . . .
H3B H 0.3042 0.7625 0.3397 0.043 Uiso 1 1 calc R . .
C3 C 0.5383(4) 0.4486(3) 0.3544(3) 0.0364(7) Uani 1 1 d . . .
H3A H 0.6388 0.4405 0.3241 0.044 Uiso 1 1 calc R . .
O3W O 0.9967(3) 0.56731(19) 0.12337(16) 0.0441(6) Uani 1 1 d . . .
O4 O 0.8734(4) -0.1534(2) 0.4505(2) 0.0602(8) Uani 1 1 d . . .
N4 N 0.4984(4) 0.8492(2) 0.1224(2) 0.0485(8) Uani 1 1 d . A .
H4A H 0.6003 0.8326 0.1140 0.058 Uiso 1 1 calc R . .
C4 C 0.4407(3) 0.5543(2) 0.3617(2) 0.0279(6) Uani 1 1 d . . .
O5 O 0.6419(2) 0.6401(2) 0.29502(19) 0.0423(6) Uani 1 1 d . . .
C5 C 0.2936(3) 0.5607(2) 0.4092(2) 0.0276(6) Uani 1 1 d . . .
H5A H 0.2285 0.6311 0.4154 0.033 Uiso 1 1 calc R . .
O6 O 0.2905(6) 0.8609(5) 0.0490(5) 0.0600(12) Uani 0.565(6) 1 d P A 1
O6' O 0.2505(8) 0.8080(7) 0.0980(7) 0.0600(12) Uani 0.435(6) 1 d P A 2
C6 C 0.5021(3) 0.6544(2) 0.3241(2) 0.0288(6) Uani 1 1 d . . .
C7 C 0.4584(4) 0.8566(3) 0.3030(2) 0.0327(7) Uani 1 1 d . . .
H7A H 0.5741 0.8327 0.3135 0.039 Uiso 1 1 calc R . .
C8 C 0.3810(5) 0.9321(3) 0.3761(3) 0.0455(8) Uani 1 1 d . . .
H8A H 0.2660 0.9548 0.3683 0.055 Uiso 1 1 calc R . .
H8B H 0.4055 0.8900 0.4460 0.055 Uiso 1 1 calc R . .
C9 C 0.4386(5) 1.0365(3) 0.3565(3) 0.0525(9) Uani 1 1 d . . .
H9A H 0.3822 1.0845 0.4016 0.063 Uiso 1 1 calc R . .
H9B H 0.5517 1.0146 0.3712 0.063 Uiso 1 1 calc R . .
C10 C 0.4098(8) 1.1002(3) 0.2467(4) 0.0808(16) Uani 1 1 d . . .
H10A H 0.4528 1.1639 0.2342 0.097 Uiso 1 1 calc R . .
H10B H 0.2959 1.1288 0.2342 0.097 Uiso 1 1 calc R . .
C11 C 0.4887(9) 1.0245(4) 0.1730(3) 0.0868(19) Uani 1 1 d . . .
H11A H 0.4665 1.0667 0.1030 0.104 Uiso 1 1 calc R . .
H11B H 0.6034 0.9999 0.1823 0.104 Uiso 1 1 calc R . .
C12 C 0.4257(5) 0.9218(3) 0.1925(3) 0.0469(9) Uani 1 1 d . . .
H12A H 0.3100 0.9479 0.1819 0.056 Uiso 1 1 calc R . .
C13 C 0.4177(6) 0.8075(4) 0.0715(3) 0.0649(13) Uani 1 1 d . . .
C14 C 0.5067(5) 0.7204(3) 0.0144(3) 0.0436(8) Uani 1 1 d . A .
C15 C 0.4211(5) 0.6893(3) -0.0499(3) 0.0540(10) Uani 1 1 d . . .
H15A H 0.3117 0.7225 -0.0574 0.065 Uiso 1 1 calc R A .
C16 C 0.4995(5) 0.6090(4) -0.1026(3) 0.0593(11) Uani 1 1 d . A .
H16A H 0.4445 0.5879 -0.1471 0.071 Uiso 1 1 calc R . .
C17 C 0.6604(5) 0.5604(3) -0.0885(3) 0.0499(9) Uani 1 1 d . . .
H17A H 0.7128 0.5067 -0.1251 0.060 Uiso 1 1 calc R A .
C18 C 0.6674(4) 0.6655(3) 0.0255(3) 0.0408(8) Uani 1 1 d . . .
H18A H 0.7244 0.6844 0.0705 0.049 Uiso 1 1 calc R A .
C19 C 0.9366(3) 0.3314(2) 0.1861(2) 0.0246(6) Uani 1 1 d . . .
C20 C 0.9279(3) 0.2130(2) 0.2305(2) 0.0238(6) Uani 1 1 d . . .
C21 C 0.8854(4) 0.1798(2) 0.3325(2) 0.0290(6) Uani 1 1 d . . .
H21A H 0.8569 0.2324 0.3730 0.035 Uiso 1 1 calc R . .
C22 C 0.8851(4) 0.0702(2) 0.3743(2) 0.0318(6) Uani 1 1 d . . .
H22A H 0.8546 0.0500 0.4423 0.038 Uiso 1 1 calc R . .
C23 C 0.9298(3) -0.0101(2) 0.3158(2) 0.0266(6) Uani 1 1 d . . .
C24 C 0.9687(4) 0.0232(2) 0.2132(2) 0.0338(7) Uani 1 1 d . . .
H24A H 0.9955 -0.0290 0.1724 0.041 Uiso 1 1 calc R . .
C25 C 0.9678(4) 0.1337(2) 0.1713(2) 0.0329(7) Uani 1 1 d . . .
H25A H 0.9943 0.1548 0.1026 0.039 Uiso 1 1 calc R . .
C26 C 0.9414(4) -0.1311(2) 0.3644(2) 0.0313(6) Uani 1 1 d . . .

loop_
_atom_site_aniso_label
_atom_site_aniso_U_11
_atom_site_aniso_U_22
_atom_site_aniso_U_33
_atom_site_aniso_U_23
_atom_site_aniso_U_13
_atom_site_aniso_U_12
Ni1 0.0267(3) 0.0149(2) 0.0211(3) -0.00175(18) 0.00054(19) -0.00875(19)
O1 0.0603(14) 0.0238(10) 0.0215(10) -0.0023(8) 0.0028(9) -0.0227(10)
N1 0.0294(12) 0.0230(12) 0.0288(12) -0.0022(10) 0.0013(10) -0.0085(10)
C1 0.0373(16) 0.0241(15) 0.0442(18) -0.0059(13) 0.0023(14) -0.0091(13)
O1W 0.0350(11) 0.0248(10) 0.0273(10) 0.0031(8) -0.0046(8) -0.0139(8)
Ni2 0.0541(4) 0.0203(3) 0.0182(3) -0.00475(19) 0.0045(2) -0.0201(2)
O2 0.0920(19) 0.0229(11) 0.0247(11) -0.0053(9) 0.0057(11) -0.0243(12)
N2 0.0554(17) 0.0292(13) 0.0294(13) -0.0070(11) 0.0016(12) -0.0194(12)
C2 0.0386(17) 0.0265(16) 0.056(2) -0.0101(15) 0.0091(15) -0.0033(13)
O2W 0.0508(13) 0.0207(10) 0.0235(10) -0.0046(8) -0.0003(9) -0.0161(9)
O3 0.099(2) 0.0255(12) 0.0466(15) -0.0069(11) 0.0174(14) -0.0183(13)
N3 0.0310(13) 0.0319(14) 0.0444(15) -0.0059(12) 0.0091(11) -0.0147(11)
C3 0.0314(15) 0.0344(17) 0.0404(18) -0.0085(14) 0.0072(13) -0.0067(13)
O3W 0.0845(18) 0.0361(12) 0.0239(11) -0.0117(9) 0.0099(11) -0.0343(12)
O4 0.089(2) 0.0319(13) 0.0509(16) -0.0015(11) 0.0217(15) -0.0166(13)
N4 0.080(2) 0.0349(15) 0.0316(15) -0.0085(12) 0.0038(14) -0.0183(15)
C4 0.0290(14) 0.0292(15) 0.0239(14) -0.0020(11) -0.0014(11) -0.0090(12)
O5 0.0264(11) 0.0424(13) 0.0532(14) 0.0006(11) 0.0010(10) -0.0120(9)
C5 0.0264(14) 0.0227(14) 0.0305(15) -0.0015(11) 0.0003(11) -0.0059(11)
O6 0.043(2) 0.066(3) 0.080(4) -0.038(3) -0.001(2) -0.012(2)
O6' 0.043(2) 0.066(3) 0.080(4) -0.038(3) -0.001(2) -0.012(2)
C6 0.0285(15) 0.0315(15) 0.0246(14) 0.0005(11) -0.0018(11) -0.0110(12)
C7 0.0378(16) 0.0294(15) 0.0333(16) -0.0053(13) 0.0041(13) -0.0157(13)
C8 0.056(2) 0.048(2) 0.0387(19) -0.0147(16) 0.0097(16) -0.0212(17)
C9 0.066(2) 0.049(2) 0.053(2) -0.0264(18) 0.0072(19) -0.0233(19)
C10 0.156(5) 0.034(2) 0.061(3) -0.016(2) 0.008(3) -0.037(3)
C11 0.189(6) 0.041(2) 0.041(2) -0.0084(18) 0.025(3) -0.055(3)
C12 0.078(3) 0.0275(16) 0.0321(17) -0.0064(14) -0.0032(17) -0.0098(16)
C13 0.076(3) 0.049(2) 0.058(2) -0.025(2) -0.033(2) 0.017(2)
C14 0.062(2) 0.0320(17) 0.0333(17) -0.0069(14) -0.0116(15) -0.0068(16)
C15 0.059(2) 0.056(2) 0.047(2) -0.0178(18) -0.0129(18) -0.0085(19)
C16 0.061(2) 0.073(3) 0.057(2) -0.037(2) -0.0075(19) -0.020(2)
C17 0.059(2) 0.056(2) 0.046(2) -0.0266(18) 0.0027(17) -0.0216(18)
C18 0.061(2) 0.0298(16) 0.0346(17) -0.0097(13) -0.0090(15) -0.0129(15)
C19 0.0322(14) 0.0202(13) 0.0215(14) -0.0034(11) 0.0015(11) -0.0089(11)
C20 0.0288(14) 0.0173(13) 0.0247(14) -0.0010(10) -0.0010(11) -0.0083(11)
C21 0.0428(16) 0.0194(13) 0.0259(14) -0.0063(11) 0.0043(12) -0.0106(12)
C22 0.0480(18) 0.0246(14) 0.0229(14) -0.0014(11) 0.0033(12) -0.0148(13)
C23 0.0317(14) 0.0176(13) 0.0296(15) -0.0015(11) -0.0022(11) -0.0082(11)
C24 0.0540(19) 0.0194(14) 0.0295(16) -0.0086(12) 0.0053(13) -0.0118(13)
C25 0.0530(19) 0.0236(14) 0.0227(14) -0.0040(11) 0.0050(13) -0.0143(13)
C26 0.0434(17) 0.0205(14) 0.0289(15) -0.0013(12) -0.0026(13) -0.0101(12)

loop_
_atom_type_symbol
_atom_type_description
_atom_type_scat_dispersion_real
_atom_type_scat_dispersion_imag
_atom_type_scat_source
C C 0.0033 0.0016 'International Tables Vol C Tables 4.2.6.8 and 6.1.1.4'
H H 0.0000 0.0000 'International Tables Vol C Tables 4.2.6.8 and 6.1.1.4'
N N 0.0061 0.0033 'International Tables Vol C Tables 4.2.6.8 and 6.1.1.4'
Ni Ni 0.3393 1.1124 'International Tables Vol C Tables 4.2.6.8 and 6.1.1.4'
O O 0.0106 0.0060 'International Tables Vol C Tables 4.2.6.8 and 6.1.1.4'

loop_
_geom_angle_atom_site_label_1
_geom_angle_atom_site_label_2
_geom_angle_atom_site_label_3
_geom_angle
_geom_angle_site_symmetry_1
_geom_angle_site_symmetry_3
O1W Ni1 O1W 180.00(12) . 2_566
O1W Ni1 O2W 90.31(8) . 2_566
O1W Ni1 O2W 89.69(8) 2_566 2_566
O1W Ni1 O2W 89.69(8) . .
O1W Ni1 O2W 90.31(8) 2_566 .
O2W Ni1 O2W 180.0 2_566 .
O1W Ni1 N1 86.50(9) . .
O1W Ni1 N1 93.50(9) 2_566 .
O2W Ni1 N1 89.73(9) 2_566 .
O2W Ni1 N1 90.27(9) . .
O1W Ni1 N1 93.50(9) . 2_566
O1W Ni1 N1 86.50(9) 2_566 2_566
O2W Ni1 N1 90.27(9) 2_566 2_566
O2W Ni1 N1 89.74(9) . 2_566
N1 Ni1 N1 179.998(1) . 2_566
C19 O1 Ni2 130.09(18) . .
C1 N1 C5 117.8(3) . .
C1 N1 Ni1 123.8(2) . .
C5 N1 Ni1 117.97(18) . .
N1 C1 C2 122.2(3) . .
N1 C1 H1A 118.9 . .
C2 C1 H1A 118.9 . .
Ni1 O1W H1WA 127.4 . .
Ni1 O1W H1WB 122.6 . .
H1WA O1W H1WB 107.7 . .
O3W Ni2 O3W 180.0 . 2_765
O3W Ni2 O1 91.66(8) . .
O3W Ni2 O1 88.34(8) 2_765 .
O3W Ni2 O1 88.34(8) . 2_765
O3W Ni2 O1 91.66(8) 2_765 2_765
O1 Ni2 O1 180.00(7) . 2_765
O3W Ni2 N2 89.61(10) . 2_765
O3W Ni2 N2 90.39(10) 2_765 2_765
O1 Ni2 N2 88.90(9) . 2_765
O1 Ni2 N2 91.11(9) 2_765 2_765
O3W Ni2 N2 90.39(10) . .
O3W Ni2 N2 89.61(10) 2_765 .
O1 Ni2 N2 91.10(9) . .
O1 Ni2 N2 88.89(9) 2_765 .
N2 Ni2 N2 180.0 2_765 .
C18 N2 C17 116.6(3) . .
C18 N2 Ni2 121.8(2) . .
C17 N2 Ni2 121.6(2) . .
C3 C2 C1 119.5(3) . .
C3 C2 H2A 120.3 . .
C1 C2 H2A 120.3 . .
Ni1 O2W H2WA 118.5 . .
Ni1 O2W H2WB 133.0 . .
H2WA O2W H2WB 107.7 . .
C6 N3 C7 122.1(3) . .
C6 N3 H3B 119.0 . .
C7 N3 H3B 119.0 . .
C2 C3 C4 119.0(3) . .
C2 C3 H3A 120.5 . .
C4 C3 H3A 120.5 . .
C13 N4 C12 124.0(4) . .
C13 N4 H4A 118.0 . .
C12 N4 H4A 118.0 . .
C5 C4 C3 117.8(3) . .
C5 C4 C6 123.0(3) . .
C3 C4 C6 119.1(3) . .
N1 C5 C4 123.6(3) . .
N1 C5 H5A 118.2 . .
C4 C5 H5A 118.2 . .
O5 C6 N3 122.4(3) . .
O5 C6 C4 119.2(3) . .
N3 C6 C4 118.4(3) . .
N3 C7 C8 110.6(3) . .
N3 C7 C12 111.7(3) . .
C8 C7 C12 110.3(3) . .
N3 C7 H7A 108.1 . .
C8 C7 H7A 108.1 . .
C12 C7 H7A 108.1 . .
C9 C8 C7 111.9(3) . .
C9 C8 H8A 109.2 . .
C7 C8 H8A 109.2 . .
C9 C8 H8B 109.2 . .
C7 C8 H8B 109.2 . .
H8A C8 H8B 107.9 . .
C10 C9 C8 110.3(3) . .
C10 C9 H9A 109.6 . .
C8 C9 H9A 109.6 . .
C10 C9 H9B 109.6 . .
C8 C9 H9B 109.6 . .
H9A C9 H9B 108.1 . .
C9 C10 C11 111.0(4) . .
C9 C10 H10A 109.4 . .
C11 C10 H10A 109.4 . .
C9 C10 H10B 109.4 . .
C11 C10 H10B 109.4 . .
H10A C10 H10B 108.0 . .
C12 C11 C10 110.6(4) . .
C12 C11 H11A 109.5 . .
C10 C11 H11A 109.5 . .
C12 C11 H11B 109.5 . .
C10 C11 H11B 109.5 . .
H11A C11 H11B 108.1 . .
N4 C12 C7 110.3(3) . .
N4 C12 C11 111.4(3) . .
C7 C12 C11 109.4(3) . .
N4 C12 H12A 108.6 . .
C7 C12 H12A 108.6 . .
C11 C12 H12A 108.6 . .
O6 C13 N4 116.6(4) . .
O6 C13 O6' 40.0(4) . .
N4 C13 O6' 122.1(4) . .
O6 C13 C14 120.5(4) . .
N4 C13 C14 119.1(4) . .
O6' C13 C14 114.7(4) . .
C18 C14 C15 117.8(3) . .
C18 C14 C13 124.0(3) . .
C15 C14 C13 118.0(4) . .
C16 C15 C14 119.3(4) . .
C16 C15 H15A 120.4 . .
C14 C15 H15A 120.4 . .
C17 C16 C15 118.9(4) . .
C17 C16 H16A 120.6 . .
C15 C16 H16A 120.6 . .
N2 C17 C16 123.4(3) . .
N2 C17 H17A 118.3 . .
C16 C17 H17A 118.3 . .
N2 C18 C14 123.9(3) . .
N2 C18 H18A 118.0 . .
C14 C18 H18A 118.0 . .
O2 C19 O1 125.2(3) . .
O2 C19 C20 118.0(2) . .
O1 C19 C20 116.8(2) . .
C25 C20 C21 118.5(2) . .
C25 C20 C19 120.5(2) . .
C21 C20 C19 121.0(2) . .
C22 C21 C20 121.0(3) . .
C22 C21 H21A 119.5 . .
C20 C21 H21A 119.5 . .
C21 C22 C23 120.6(3) . .
C21 C22 H22A 119.7 . .
C23 C22 H22A 119.7 . .
C22 C23 C24 118.6(3) . .
C22 C23 C26 120.0(3) . .
C24 C23 C26 121.3(3) . .
C25 C24 C23 120.6(3) . .
C25 C24 H24A 119.7 . .
C23 C24 H24A 119.7 . .
C20 C25 C24 120.7(3) . .
C20 C25 H25A 119.6 . .
C24 C25 H25A 119.6 . .
O3 C26 O4 123.1(3) . .
O3 C26 C23 118.4(3) . .
O4 C26 C23 118.4(3) . .

loop_
_geom_bond_atom_site_label_1
_geom_bond_atom_site_label_2
_geom_bond_distance
_geom_bond_site_symmetry_2
Ni1 O1W 2.0387(19) .
Ni1 O1W 2.0387(19) 2_566
Ni1 O2W 2.0567(18) 2_566
Ni1 O2W 2.0568(18) .
Ni1 N1 2.121(2) .
Ni1 N1 2.121(2) 2_566
O1 C19 1.254(3) .
O1 Ni2 2.0595(19) .
N1 C1 1.337(4) .
N1 C5 1.342(4) .
C1 C2 1.385(5) .
C1 H1A 0.9300 .
O1W H1WA 0.8500 .
O1W H1WB 0.8500 .
Ni2 O3W 2.038(2) .
Ni2 O3W 2.038(2) 2_765
Ni2 O1 2.0595(19) 2_765
Ni2 N2 2.183(3) 2_765
Ni2 N2 2.183(3) .
O2 C19 1.253(3) .
N2 C18 1.338(4) .
N2 C17 1.343(4) .
C2 C3 1.375(5) .
C2 H2A 0.9300 .
O2W H2WA 0.8501 .
O2W H2WB 0.8500 .
O3 C26 1.241(4) .
N3 C6 1.332(4) .
N3 C7 1.463(4) .
N3 H3B 0.8600 .
C3 C4 1.389(4) .
C3 H3A 0.9300 .
O4 C26 1.270(4) .
N4 C13 1.314(5) .
N4 C12 1.459(4) .
N4 H4A 0.8600 .
C4 C5 1.383(4) .
C4 C6 1.497(4) .
O5 C6 1.231(4) .
C5 H5A 0.9300 .
O6 C13 1.142(6) .
O6' C13 1.481(9) .
C7 C8 1.522(4) .
C7 C12 1.524(4) .
C7 H7A 0.9800 .
C8 C9 1.522(5) .
C8 H8A 0.9700 .
C8 H8B 0.9700 .
C9 C10 1.507(6) .
C9 H9A 0.9700 .
C9 H9B 0.9700 .
C10 C11 1.533(6) .
C10 H10A 0.9700 .
C10 H10B 0.9700 .
C11 C12 1.529(6) .
C11 H11A 0.9700 .
C11 H11B 0.9700 .
C12 H12A 0.9800 .
C13 C14 1.495(5) .
C14 C18 1.377(5) .
C14 C15 1.384(5) .
C15 C16 1.370(6) .
C15 H15A 0.9300 .
C16 C17 1.370(6) .
C16 H16A 0.9300 .
C17 H17A 0.9300 .
C18 H18A 0.9300 .
C19 C20 1.511(4) .
C20 C25 1.383(4) .
C20 C21 1.392(4) .
C21 C22 1.380(4) .
C21 H21A 0.9300 .
C22 C23 1.387(4) .
C22 H22A 0.9300 .
C23 C24 1.391(4) .
C23 C26 1.505(4) .
C24 C25 1.388(4) .
C24 H24A 0.9300 .
C25 H25A 0.9300 .

loop_
_geom_torsion_atom_site_label_1
_geom_torsion_atom_site_label_2
_geom_torsion_atom_site_label_3
_geom_torsion_atom_site_label_4
_geom_torsion
_geom_torsion_site_symmetry_1
_geom_torsion_site_symmetry_4
O1W Ni1 N1 C1 -118.1(2) . .
O1W Ni1 N1 C1 61.9(2) 2_566 .
O2W Ni1 N1 C1 151.6(2) 2_566 .
O2W Ni1 N1 C1 -28.4(2) . .
N1 Ni1 N1 C1 136(15) 2_566 .
O1W Ni1 N1 C5 54.6(2) . .
O1W Ni1 N1 C5 -125.4(2) 2_566 .
O2W Ni1 N1 C5 -35.7(2) 2_566 .
O2W Ni1 N1 C5 144.3(2) . .
N1 Ni1 N1 C5 -51(15) 2_566 .
C5 N1 C1 C2 -0.7(5) . .
Ni1 N1 C1 C2 171.9(3) . .
C19 O1 Ni2 O3W -5.0(3) . .
C19 O1 Ni2 O3W 175.0(3) . 2_765
C19 O1 Ni2 O1 -111(30) . 2_765
C19 O1 Ni2 N2 84.6(3) . 2_765
C19 O1 Ni2 N2 -95.4(3) . .
O3W Ni2 N2 C18 10.6(2) . .
O3W Ni2 N2 C18 -169.4(2) 2_765 .
O1 Ni2 N2 C18 102.3(2) . .
O1 Ni2 N2 C18 -77.7(2) 2_765 .
N2 Ni2 N2 C18 177(34) 2_765 .
O3W Ni2 N2 C17 -167.3(3) . .
O3W Ni2 N2 C17 12.7(3) 2_765 .
O1 Ni2 N2 C17 -75.6(3) . .
O1 Ni2 N2 C17 104.4(3) 2_765 .
N2 Ni2 N2 C17 0(34) 2_765 .
N1 C1 C2 C3 0.9(5) . .
C1 C2 C3 C4 -1.1(5) . .
C2 C3 C4 C5 1.1(5) . .
C2 C3 C4 C6 177.4(3) . .
C1 N1 C5 C4 0.8(4) . .
Ni1 N1 C5 C4 -172.3(2) . .
C3 C4 C5 N1 -1.1(4) . .
C6 C4 C5 N1 -177.2(3) . .
C7 N3 C6 O5 -6.9(5) . .
C7 N3 C6 C4 171.8(3) . .
C5 C4 C6 O5 170.4(3) . .
C3 C4 C6 O5 -5.7(4) . .
C5 C4 C6 N3 -8.3(4) . .
C3 C4 C6 N3 175.6(3) . .
C6 N3 C7 C8 -138.7(3) . .
C6 N3 C7 C12 98.1(4) . .
N3 C7 C8 C9 178.7(3) . .
C12 C7 C8 C9 -57.3(4) . .
C7 C8 C9 C10 55.9(5) . .
C8 C9 C10 C11 -55.7(6) . .
C9 C10 C11 C12 57.9(6) . .
C13 N4 C12 C7 105.3(4) . .
C13 N4 C12 C11 -133.1(5) . .
N3 C7 C12 N4 -56.0(4) . .
C8 C7 C12 N4 -179.4(3) . .
N3 C7 C12 C11 -178.8(3) . .
C8 C7 C12 C11 57.8(4) . .
C10 C11 C12 N4 179.5(4) . .
C10 C11 C12 C7 -58.3(6) . .
C12 N4 C13 O6 31.1(7) . .
C12 N4 C13 O6' -14.7(7) . .
C12 N4 C13 C14 -170.8(3) . .
O6 C13 C14 C18 169.2(6) . .
N4 C13 C14 C18 12.0(6) . .
O6' C13 C14 C18 -145.8(5) . .
O6 C13 C14 C15 -13.9(8) . .
N4 C13 C14 C15 -171.2(4) . .
O6' C13 C14 C15 31.0(6) . .
C18 C14 C15 C16 -2.4(6) . .
C13 C14 C15 C16 -179.5(4) . .
C14 C15 C16 C17 1.1(7) . .
C18 N2 C17 C16 -1.1(6) . .
Ni2 N2 C17 C16 177.0(3) . .
C15 C16 C17 N2 0.7(7) . .
C17 N2 C18 C14 -0.4(5) . .
Ni2 N2 C18 C14 -178.4(3) . .
C15 C14 C18 N2 2.1(6) . .
C13 C14 C18 N2 179.0(4) . .
Ni2 O1 C19 O2 12.0(5) . .
Ni2 O1 C19 C20 -169.06(18) . .
O2 C19 C20 C25 -166.9(3) . .
O1 C19 C20 C25 14.1(4) . .
O2 C19 C20 C21 10.7(4) . .
O1 C19 C20 C21 -168.3(3) . .
C25 C20 C21 C22 0.9(4) . .
C19 C20 C21 C22 -176.8(3) . .
C20 C21 C22 C23 1.1(5) . .
C21 C22 C23 C24 -2.6(5) . .
C21 C22 C23 C26 175.2(3) . .
C22 C23 C24 C25 2.1(5) . .
C26 C23 C24 C25 -175.6(3) . .
C21 C20 C25 C24 -1.3(5) . .
C19 C20 C25 C24 176.3(3) . .
C23 C24 C25 C20 -0.2(5) . .
C22 C23 C26 O3 -161.2(3) . .
C24 C23 C26 O3 16.5(5) . .
C22 C23 C26 O4 17.1(5) . .
C24 C23 C26 O4 -165.2(3) . .
